data_4109978
loop_
_publ_author_name
'R. John Errington'
'Sagar S. Petkar'
'Paul S. Middleton'
'William McFarlane'
'William Clegg'
'Robert A. Coxall'
'Ross W. Harrington'

_publ_section_title
;
 Synthesis and Reactivity of the Methoxozirconium Pentatungstate
 (nBu4N)6[{(\m-MeO)ZrW5O18}2]: Insights into Proton-Transfer Reactions,
 Solution Dynamics, and Assembly of {ZrW5O18}2- Building Blocks
;
_journal_name_full 'Journal of the American Chemical Society'
_journal_page_first 12181
_journal_page_last 12196
_journal_paper_doi 10.1021/ja0725495
_journal_volume 129
_journal_year 2007
_chemical_formula_sum 'C56 H114.5 N3.5 O20 W5 Zr'
_chemical_formula_weight 2167.48
_chemical_name_systematic
;
 ?
;
_space_group_IT_number 60
_symmetry_cell_setting orthorhombic
_symmetry_space_group_name_Hall '-P 2n 2ab'
_symmetry_space_group_name_H-M 'P b c n'
_atom_sites_solution_hydrogens geom
_atom_sites_solution_primary direct
_atom_sites_solution_secondary difmap
_audit_creation_method SHELXL-97
_cell_angle_alpha 90.00
_cell_angle_beta 90.00
_cell_angle_gamma 90.00
_cell_formula_units_Z 16
_cell_length_a 24.7085(9)
_cell_length_b 36.0065(12)
_cell_length_c 33.1734(11)
_cell_measurement_reflns_used 82011
_cell_measurement_temperature 150(2)
_cell_measurement_theta_max 29.42
_cell_measurement_theta_min 2.18
_cell_volume 29513.3(18)
_computing_cell_refinement 'Bruker SAINT'
_computing_data_collection 'Bruker SMART'
_computing_data_reduction 'Bruker SAINT'
_computing_molecular_graphics 'Bruker SHELXTL'
_computing_publication_material 'Bruker SHELXTL and local programs'
_computing_structure_refinement 'Bruker SHELXTL'
_computing_structure_solution 'Bruker SHELXTL'
_diffrn_ambient_temperature 150(2)
_diffrn_measured_fraction_theta_full 0.999
_diffrn_measured_fraction_theta_max 0.999
_diffrn_measurement_device_type 'Bruker SMART 1K CCD diffractometer'
_diffrn_measurement_method '\w rotation with narrow frames'
_diffrn_radiation_monochromator 'silicon 111'
_diffrn_radiation_source 'Daresbury SRS station 9.8'
_diffrn_radiation_type synchrotron
_diffrn_radiation_wavelength 0.6900
_diffrn_reflns_av_R_equivalents 0.0630
_diffrn_reflns_av_sigmaI/netI 0.0385
_diffrn_reflns_limit_h_max 30
_diffrn_reflns_limit_h_min -30
_diffrn_reflns_limit_k_max 44
_diffrn_reflns_limit_k_min -44
_diffrn_reflns_limit_l_max 40
_diffrn_reflns_limit_l_min -40
_diffrn_reflns_number 226421
_diffrn_reflns_theta_full 25.00
_diffrn_reflns_theta_max 25.00
_diffrn_reflns_theta_min 1.79
_diffrn_standards_decay_% 20
_diffrn_standards_number 0
_exptl_absorpt_coefficient_mu 7.964
_exptl_absorpt_correction_T_max 0.451
_exptl_absorpt_correction_T_min 0.303
_exptl_absorpt_correction_type multi-scan
_exptl_crystal_colour colourless
_exptl_crystal_density_diffrn 1.951
_exptl_crystal_description block
_exptl_crystal_F_000 16720
_exptl_crystal_size_max 0.15
_exptl_crystal_size_mid 0.15
_exptl_crystal_size_min 0.10
_refine_diff_density_max 1.969
_refine_diff_density_min -2.561
_refine_diff_density_rms 0.221
_refine_ls_extinction_method none
_refine_ls_goodness_of_fit_ref 1.275
_refine_ls_hydrogen_treatment constr
_refine_ls_matrix_type full
_refine_ls_number_parameters 1726
_refine_ls_number_reflns 28403
_refine_ls_number_restraints 1166
_refine_ls_restrained_S_all 1.255
_refine_ls_R_factor_all 0.0645
_refine_ls_R_factor_gt 0.0518
_refine_ls_shift/su_max 0.035
_refine_ls_shift/su_mean 0.001
_refine_ls_structure_factor_coef Fsqd
_refine_ls_weighting_details 'calc w=1/[\s^2^(Fo^2^)+(0.0000P)^2^+694.0000P] where P=(Fo^2^+2Fc^2^)/3'
_refine_ls_weighting_scheme calc
_refine_ls_wR_factor_gt 0.1174
_refine_ls_wR_factor_ref 0.1270
_reflns_number_gt 24404
_reflns_number_total 28403
_reflns_threshold_expression I>2\s(I)
_cod_data_source_file ja0725495si20070418_010810_6.cif
_cod_data_source_block rje308_anion6
_cod_original_formula_sum 'C56 H114.50 N3.50 O20 W5 Zr'
_cod_database_code 4109978

loop_
_symmetry_equiv_pos_as_xyz
'x, y, z'
'-x+1/2, -y+1/2, z+1/2'
'-x, y, -z+1/2'
'x+1/2, -y+1/2, -z'
'-x, -y, -z'
'x-1/2, y-1/2, -z-1/2'
'x, -y, z-1/2'
'-x-1/2, y-1/2, z'

loop_
_atom_site_label
_atom_site_type_symbol
_atom_site_fract_x
_atom_site_fract_y
_atom_site_fract_z
_atom_site_U_iso_or_equiv
_atom_site_adp_type
_atom_site_occupancy
_atom_site_symmetry_multiplicity
_atom_site_calc_flag
_atom_site_refinement_flags
_atom_site_disorder_assembly
_atom_site_disorder_group
W1 W 0.251705(18) 0.257077(12) 0.572534(12) 0.02304(9) Uani 1 1 d . . .
W2 W 0.281840(17) 0.300307(11) 0.486892(12) 0.02166(9) Uani 1 1 d . . .
W3 W 0.276598(17) 0.208799(11) 0.489022(13) 0.02195(9) Uani 1 1 d . . .
W4 W 0.152850(17) 0.212447(12) 0.524500(12) 0.02311(10) Uani 1 1 d . . .
W5 W 0.157868(18) 0.303977(12) 0.522062(13) 0.02366(10) Uani 1 1 d . . .
Zr6 Zr 0.18217(4) 0.25601(3) 0.43735(3) 0.0202(2) Uani 1 1 d . . .
O1 O 0.2761(4) 0.2574(2) 0.6210(2) 0.0355(19) Uani 1 1 d . . .
O2 O 0.3302(3) 0.3328(2) 0.4756(2) 0.0335(19) Uani 1 1 d . . .
O3 O 0.3225(3) 0.1745(2) 0.4791(3) 0.0355(19) Uani 1 1 d . . .
O4 O 0.1067(3) 0.1803(2) 0.5412(2) 0.038(2) Uani 1 1 d . . .
O5 O 0.1147(4) 0.3387(2) 0.5377(2) 0.039(2) Uani 1 1 d . . .
O6 O 0.2161(3) 0.25666(18) 0.50409(19) 0.0181(14) Uani 1 1 d . . .
O7 O 0.2972(3) 0.2915(2) 0.5444(2) 0.0247(16) Uani 1 1 d . . .
O8 O 0.2934(3) 0.2193(2) 0.5460(2) 0.0269(17) Uani 1 1 d . . .
O9 O 0.1937(3) 0.2225(2) 0.5743(2) 0.0267(17) Uani 1 1 d . . .
O10 O 0.1979(3) 0.2947(2) 0.5725(2) 0.0273(17) Uani 1 1 d . . .
O11 O 0.3170(3) 0.2535(2) 0.4786(2) 0.0301(17) Uani 1 1 d . . .
O12 O 0.2147(3) 0.18194(18) 0.5101(2) 0.0248(16) Uani 1 1 d . . .
O13 O 0.1179(3) 0.2591(2) 0.5356(2) 0.0265(16) Uani 1 1 d . . .
O14 O 0.2221(3) 0.3307(2) 0.5069(2) 0.0286(17) Uani 1 1 d . . .
O15 O 0.2440(3) 0.2943(2) 0.4391(2) 0.0262(16) Uani 1 1 d . . .
O16 O 0.2404(3) 0.2147(2) 0.4408(2) 0.0248(16) Uani 1 1 d . . .
O17 O 0.1365(3) 0.2181(2) 0.4705(2) 0.0249(16) Uani 1 1 d . . .
O18 O 0.1401(3) 0.29753(19) 0.4683(2) 0.0260(16) Uani 1 1 d . . .
O19 O 0.1175(3) 0.2560(2) 0.3965(2) 0.0307(18) Uani 1 1 d . . .
O20 O 0.2203(3) 0.2559(2) 0.3731(2) 0.0329(18) Uani 1 1 d . . .
C1 C 0.1054(5) 0.2563(3) 0.3580(4) 0.036(2) Uani 1 1 d U . .
C2 C 0.0509(6) 0.2565(5) 0.3455(5) 0.058(4) Uani 1 1 d U . .
H2A H 0.0225 0.2561 0.3648 0.070 Uiso 1 1 calc R . .
C3 C 0.0398(8) 0.2571(6) 0.3050(5) 0.084(5) Uani 1 1 d U . .
H3A H 0.0029 0.2568 0.2968 0.101 Uiso 1 1 calc R . .
C4 C 0.0797(8) 0.2583(6) 0.2752(5) 0.080(5) Uani 1 1 d U . .
H4A H 0.0702 0.2593 0.2474 0.096 Uiso 1 1 calc R . .
C5 C 0.1318(7) 0.2579(4) 0.2868(4) 0.057(4) Uani 1 1 d U . .
H5A H 0.1592 0.2582 0.2667 0.068 Uiso 1 1 calc R . .
C6 C 0.1471(5) 0.2572(3) 0.3278(4) 0.037(2) Uani 1 1 d U . .
C7 C 0.2021(6) 0.2562(4) 0.3382(3) 0.038(3) Uani 1 1 d U . .
H7A H 0.2276 0.2558 0.3167 0.045 Uiso 1 1 calc R . .
W7 W 0.29223(2) 0.445667(11) 0.249619(13) 0.02537(10) Uani 1 1 d . . .
W8 W 0.318334(17) 0.522936(12) 0.200002(12) 0.02195(9) Uani 1 1 d . . .
W9 W 0.308001(16) 0.524901(11) 0.299244(12) 0.01984(9) Uani 1 1 d . . .
W10 W 0.187027(17) 0.486576(12) 0.292760(12) 0.02269(9) Uani 1 1 d . . .
W11 W 0.19915(3) 0.483199(19) 0.192506(19) 0.0297(2) Uani 0.513(3) 1 d P A 1
Zr12 Zr 0.21289(3) 0.565404(17) 0.24412(2) 0.0246(2) Uani 0.513(3) 1 d P A 1
O21 O 0.3213(4) 0.4028(2) 0.2527(2) 0.0358(19) Uani 1 1 d . A .
O22 O 0.3683(3) 0.5352(2) 0.1667(3) 0.037(2) Uani 1 1 d . A .
O23 O 0.3500(3) 0.5393(2) 0.3376(2) 0.0290(17) Uani 1 1 d . A .
O24 O 0.1413(4) 0.4717(3) 0.3283(3) 0.042(2) Uani 1 1 d . A .
O25 O 0.1651(7) 0.4625(5) 0.1542(5) 0.037(4) Uani 0.513(3) 1 d P A 1
O26 O 0.2523(3) 0.50503(18) 0.24585(19) 0.0182(14) Uani 1 1 d . A .
O27 O 0.3391(3) 0.47185(19) 0.2127(2) 0.0236(15) Uani 1 1 d . A .
O28 O 0.3287(3) 0.47333(19) 0.29162(19) 0.0207(15) Uani 1 1 d . A .
O29 O 0.2324(3) 0.4430(2) 0.2869(2) 0.0284(17) Uani 1 1 d . A .
O30 O 0.2425(3) 0.4402(2) 0.2073(2) 0.0268(17) Uani 1 1 d . A .
O31 O 0.3505(3) 0.53461(19) 0.2520(2) 0.0240(15) Uani 1 1 d . A .
O32 O 0.2450(3) 0.50545(19) 0.3264(2) 0.0209(15) Uani 1 1 d . A .
O33 O 0.1542(4) 0.4744(3) 0.2435(3) 0.044(2) Uani 1 1 d . A .
O34 O 0.2640(3) 0.5025(2) 0.1658(2) 0.0309(18) Uani 1 1 d . A .
O35 O 0.2768(3) 0.5662(2) 0.2055(3) 0.0340(19) Uani 1 1 d . A .
O36 O 0.2675(3) 0.56772(19) 0.2875(2) 0.0231(15) Uani 1 1 d . A .
O37 O 0.1691(3) 0.5365(2) 0.2842(2) 0.0287(17) Uani 1 1 d . A .
O38 O 0.1744(3) 0.5372(3) 0.2008(3) 0.059(3) Uani 1 1 d . . .
O39 O 0.2206(7) 0.6217(4) 0.2307(6) 0.041(4) Uani 0.513(3) 1 d P A 1
O40 O 0.1246(6) 0.5898(4) 0.2429(6) 0.037(4) Uani 0.513(3) 1 d P A 1
W12 W 0.21289(3) 0.565404(17) 0.24412(2) 0.0246(2) Uani 0.487(3) 1 d P A 2
Zr11 Zr 0.19915(3) 0.483199(19) 0.192506(19) 0.0297(2) Uani 0.487(3) 1 d P A 2
O41 O 0.1898(9) 0.6110(5) 0.2462(5) 0.038(5) Uani 0.487(3) 1 d P A 2
O42 O 0.1579(7) 0.5003(5) 0.1351(5) 0.039(4) Uani 0.487(3) 1 d P A 2
O43 O 0.1322(7) 0.4410(5) 0.1768(5) 0.039(4) Uani 0.487(3) 1 d P A 2
C8 C 0.1968(10) 0.6530(6) 0.2312(7) 0.034(5) Uani 0.513(3) 1 d PU A 1
C9 C 0.2216(13) 0.6887(8) 0.2204(11) 0.066(7) Uani 0.513(3) 1 d PU A 1
H9A H 0.2573 0.6865 0.2101 0.079 Uiso 0.513(3) 1 calc PR A 1
C10 C 0.2063(14) 0.7180(7) 0.2221(10) 0.059(7) Uani 0.513(3) 1 d PU A 1
H10A H 0.2294 0.7389 0.2193 0.071 Uiso 0.513(3) 1 calc PR A 1
C11 C 0.1392(13) 0.7222(7) 0.2301(10) 0.058(6) Uani 0.513(3) 1 d PU A 1
H11A H 0.1219 0.7457 0.2291 0.069 Uiso 0.513(3) 1 calc PR A 1
C12 C 0.1102(11) 0.6902(7) 0.2381(8) 0.043(5) Uani 0.513(3) 1 d PU A 1
H12A H 0.0727 0.6910 0.2444 0.052 Uiso 0.513(3) 1 calc PR A 1
C13 C 0.1388(10) 0.6556(6) 0.2366(7) 0.033(4) Uani 0.513(3) 1 d PU A 1
C14 C 0.1079(10) 0.6232(7) 0.2433(8) 0.042(5) Uani 0.513(3) 1 d PU A 1
H14A H 0.0705 0.6267 0.2488 0.051 Uiso 0.513(3) 1 calc PR A 1
C15 C 0.1163(10) 0.4929(8) 0.1117(7) 0.039(5) Uani 0.487(3) 1 d PU A 2
C16 C 0.1034(13) 0.5150(10) 0.0797(8) 0.055(6) Uani 0.487(3) 1 d PU A 2
H16A H 0.1244 0.5366 0.0750 0.066 Uiso 0.487(3) 1 calc PR A 2
C17 C 0.0608(13) 0.5072(11) 0.0538(9) 0.064(7) Uani 0.487(3) 1 d PU A 2
H17A H 0.0533 0.5234 0.0319 0.076 Uiso 0.487(3) 1 calc PR A 2
C18 C 0.0299(15) 0.4767(16) 0.0596(10) 0.063(8) Uani 0.487(3) 1 d PU A 2
H18A H 0.0012 0.4712 0.0415 0.076 Uiso 0.487(3) 1 calc PR A 2
C19 C 0.0400(12) 0.4538(12) 0.0918(10) 0.061(7) Uani 0.487(3) 1 d PU A 2
H19A H 0.0174 0.4328 0.0958 0.073 Uiso 0.487(3) 1 calc PR A 2
C20 C 0.0837(10) 0.4604(9) 0.1197(8) 0.042(5) Uani 0.487(3) 1 d PU A 2
C21 C 0.0974(9) 0.4366(7) 0.1502(8) 0.035(5) Uani 0.487(3) 1 d PU A 2
H21A H 0.0778 0.4139 0.1512 0.042 Uiso 0.487(3) 1 calc PR A 2
N1 N 0.2535(5) 0.6188(3) 0.3891(3) 0.040(2) Uani 1 1 d U . .
C22 C 0.2284(6) 0.5807(4) 0.3842(4) 0.049(3) Uani 1 1 d U . .
H22A H 0.2131 0.5789 0.3567 0.059 Uiso 1 1 calc R . .
H22B H 0.2574 0.5619 0.3865 0.059 Uiso 1 1 calc R . .
C23 C 0.1847(7) 0.5712(4) 0.4138(5) 0.059(4) Uani 1 1 d U . .
H23A H 0.1536 0.5882 0.4100 0.071 Uiso 1 1 calc R . .
H23B H 0.1985 0.5747 0.4416 0.071 Uiso 1 1 calc R . .
C24 C 0.1652(7) 0.5300(4) 0.4084(5) 0.058(4) Uani 1 1 d U . .
H24A H 0.1559 0.5260 0.3797 0.070 Uiso 1 1 calc R . .
H24B H 0.1955 0.5132 0.4152 0.070 Uiso 1 1 calc R . .
C25 C 0.1182(8) 0.5199(5) 0.4332(6) 0.080(6) Uani 1 1 d U . .
H25A H 0.1086 0.4939 0.4281 0.120 Uiso 1 1 calc R . .
H25B H 0.0875 0.5359 0.4263 0.120 Uiso 1 1 calc R . .
H25C H 0.1272 0.5230 0.4618 0.120 Uiso 1 1 calc R . .
C26 C 0.2960(5) 0.6219(3) 0.3564(4) 0.037(3) Uani 1 1 d U . .
H26A H 0.2776 0.6195 0.3300 0.045 Uiso 1 1 calc R . .
H26B H 0.3210 0.6006 0.3591 0.045 Uiso 1 1 calc R . .
C27 C 0.3298(5) 0.6576(4) 0.3557(4) 0.044(3) Uani 1 1 d U . .
H27A H 0.3455 0.6620 0.3828 0.053 Uiso 1 1 calc R . .
H27B H 0.3064 0.6789 0.3488 0.053 Uiso 1 1 calc R . .
C28 C 0.3757(7) 0.6542(4) 0.3245(5) 0.059(4) Uani 1 1 d U . .
H28A H 0.3980 0.6770 0.3257 0.070 Uiso 1 1 calc R . .
H28B H 0.3992 0.6331 0.3323 0.070 Uiso 1 1 calc R . .
C29 C 0.3588(11) 0.6487(7) 0.2834(6) 0.117(10) Uani 1 1 d U . .
H29A H 0.3908 0.6466 0.2660 0.176 Uiso 1 1 calc R . .
H29B H 0.3369 0.6699 0.2747 0.176 Uiso 1 1 calc R . .
H29C H 0.3373 0.6259 0.2815 0.176 Uiso 1 1 calc R . .
C30 C 0.2796(6) 0.6220(4) 0.4300(4) 0.041(3) Uani 1 1 d U . .
H30A H 0.2506 0.6207 0.4505 0.049 Uiso 1 1 calc R . .
H30B H 0.2962 0.6470 0.4320 0.049 Uiso 1 1 calc R . .
C31 C 0.3227(8) 0.5933(5) 0.4410(5) 0.065(4) Uani 1 1 d U . .
H31A H 0.3490 0.5911 0.4186 0.079 Uiso 1 1 calc R . .
H31B H 0.3053 0.5688 0.4448 0.079 Uiso 1 1 calc R . .
C32 C 0.3526(9) 0.6044(5) 0.4797(5) 0.083(6) Uani 1 1 d U . .
H32A H 0.3679 0.6296 0.4761 0.100 Uiso 1 1 calc R . .
H32B H 0.3260 0.6056 0.5020 0.100 Uiso 1 1 calc R . .
C33 C 0.3964(10) 0.5791(7) 0.4915(7) 0.112(9) Uani 1 1 d U . .
H33A H 0.4135 0.5881 0.5162 0.168 Uiso 1 1 calc R . .
H33B H 0.4235 0.5780 0.4699 0.168 Uiso 1 1 calc R . .
H33C H 0.3816 0.5542 0.4961 0.168 Uiso 1 1 calc R . .
C34 C 0.2136(6) 0.6496(4) 0.3855(4) 0.053(3) Uani 1 1 d U . .
H34A H 0.2332 0.6735 0.3875 0.063 Uiso 1 1 calc R . .
H34B H 0.1885 0.6482 0.4087 0.063 Uiso 1 1 calc R . .
C35 C 0.1804(7) 0.6498(6) 0.3470(5) 0.071(5) Uani 1 1 d U . .
H35A H 0.1670 0.6245 0.3413 0.086 Uiso 1 1 calc R . .
H35B H 0.2034 0.6578 0.3242 0.086 Uiso 1 1 calc R . .
C36 C 0.1325(9) 0.6764(6) 0.3516(8) 0.097(6) Uani 1 1 d U . .
H36A H 0.1082 0.6736 0.3281 0.117 Uiso 1 1 calc R . .
H36B H 0.1118 0.6696 0.3761 0.117 Uiso 1 1 calc R . .
C37 C 0.1487(12) 0.7130(7) 0.3545(10) 0.155(13) Uani 1 1 d U . .
H37A H 0.1168 0.7289 0.3577 0.233 Uiso 1 1 calc R . .
H37B H 0.1682 0.7201 0.3300 0.233 Uiso 1 1 calc R . .
H37C H 0.1725 0.7160 0.3779 0.233 Uiso 1 1 calc R . .
N2 N 0.2937(4) 0.6009(3) 0.0899(3) 0.0326(19) Uani 1 1 d U . .
C38 C 0.2898(6) 0.5590(3) 0.0902(4) 0.039(3) Uani 1 1 d U . .
H38A H 0.3268 0.5488 0.0931 0.047 Uiso 1 1 calc R . .
H38B H 0.2690 0.5514 0.1143 0.047 Uiso 1 1 calc R . .
C39 C 0.2641(6) 0.5415(3) 0.0538(4) 0.044(3) Uani 1 1 d U . .
H39A H 0.2833 0.5498 0.0292 0.053 Uiso 1 1 calc R . .
H39B H 0.2260 0.5498 0.0518 0.053 Uiso 1 1 calc R . .
C40 C 0.2655(9) 0.4998(4) 0.0558(5) 0.070(5) Uani 1 1 d U . .
H40A H 0.2442 0.4914 0.0793 0.084 Uiso 1 1 calc R . .
H40B H 0.3034 0.4916 0.0598 0.084 Uiso 1 1 calc R . .
C41 C 0.2434(9) 0.4816(4) 0.0183(5) 0.077(6) Uani 1 1 d U . .
H41A H 0.2450 0.4546 0.0213 0.115 Uiso 1 1 calc R . .
H41B H 0.2652 0.4891 -0.0051 0.115 Uiso 1 1 calc R . .
H41C H 0.2058 0.4894 0.0142 0.115 Uiso 1 1 calc R . .
C42 C 0.2378(6) 0.6184(4) 0.0884(4) 0.044(3) Uani 1 1 d U . .
H42A H 0.2422 0.6458 0.0887 0.053 Uiso 1 1 calc R . .
H42B H 0.2207 0.6116 0.0625 0.053 Uiso 1 1 calc R . .
C43 C 0.1998(7) 0.6078(6) 0.1222(5) 0.077(5) Uani 1 1 d U . .
H43A H 0.2072 0.5816 0.1293 0.092 Uiso 1 1 calc R . .
H43B H 0.2091 0.6230 0.1460 0.092 Uiso 1 1 calc R . .
C44 C 0.1454(8) 0.6111(9) 0.1156(7) 0.121(9) Uani 1 1 d U . .
H44A H 0.1376 0.5973 0.0905 0.145 Uiso 1 1 calc R . .
H44B H 0.1388 0.6377 0.1096 0.145 Uiso 1 1 calc R . .
C45 C 0.1045(8) 0.6003(7) 0.1442(8) 0.115(9) Uani 1 1 d U . .
H45A H 0.0686 0.6059 0.1331 0.173 Uiso 1 1 calc R . .
H45B H 0.1096 0.6140 0.1694 0.173 Uiso 1 1 calc R . .
H45C H 0.1072 0.5735 0.1494 0.173 Uiso 1 1 calc R . .
C46 C 0.3242(6) 0.6122(3) 0.1283(4) 0.037(3) Uani 1 1 d U . .
H46A H 0.3023 0.6046 0.1519 0.045 Uiso 1 1 calc R . .
H46B H 0.3586 0.5982 0.1293 0.045 Uiso 1 1 calc R . .
C47 C 0.3370(6) 0.6531(4) 0.1322(4) 0.047(3) Uani 1 1 d U . .
H47A H 0.3622 0.6608 0.1106 0.056 Uiso 1 1 calc R . .
H47B H 0.3034 0.6679 0.1296 0.056 Uiso 1 1 calc R . .
C48 C 0.3625(8) 0.6600(4) 0.1729(5) 0.069(5) Uani 1 1 d U . .
H48A H 0.3947 0.6438 0.1758 0.083 Uiso 1 1 calc R . .
H48B H 0.3364 0.6529 0.1943 0.083 Uiso 1 1 calc R . .
C49 C 0.3795(8) 0.6999(5) 0.1792(5) 0.074(5) Uani 1 1 d U . .
H49A H 0.3955 0.7027 0.2061 0.111 Uiso 1 1 calc R . .
H49B H 0.3478 0.7161 0.1770 0.111 Uiso 1 1 calc R . .
H49C H 0.4062 0.7069 0.1587 0.111 Uiso 1 1 calc R . .
C50 C 0.3249(6) 0.6140(4) 0.0526(4) 0.049(3) Uani 1 1 d U . .
H50A H 0.3033 0.6076 0.0285 0.058 Uiso 1 1 calc R . .
H50B H 0.3277 0.6414 0.0538 0.058 Uiso 1 1 calc R . .
C51 C 0.3806(6) 0.5984(7) 0.0472(5) 0.087(6) Uani 1 1 d U . .
H51A H 0.4053 0.6137 0.0639 0.104 Uiso 1 1 calc R . .
H51B H 0.3806 0.5732 0.0591 0.104 Uiso 1 1 calc R . .
C52 C 0.4024(10) 0.5957(10) 0.0117(7) 0.146(10) Uani 1 1 d U . .
H52A H 0.4034 0.6210 0.0000 0.176 Uiso 1 1 calc R . .
H52B H 0.3775 0.5808 -0.0052 0.176 Uiso 1 1 calc R . .
C53 C 0.4583(10) 0.5793(9) 0.0069(7) 0.146(12) Uani 1 1 d U . .
H53A H 0.4687 0.5799 -0.0216 0.219 Uiso 1 1 calc R . .
H53B H 0.4581 0.5535 0.0164 0.219 Uiso 1 1 calc R . .
H53C H 0.4842 0.5938 0.0227 0.219 Uiso 1 1 calc R . .
N3 N 0.2369(5) 0.3934(3) 0.3905(3) 0.043(2) Uani 1 1 d U . .
C54 C 0.2664(6) 0.4304(4) 0.3838(4) 0.046(3) Uani 1 1 d U . .
H54A H 0.2802 0.4310 0.3558 0.056 Uiso 1 1 calc R . .
H54B H 0.2401 0.4509 0.3868 0.056 Uiso 1 1 calc R . .
C55 C 0.3135(8) 0.4371(4) 0.4126(5) 0.065(5) Uani 1 1 d U . .
H55A H 0.3419 0.4181 0.4082 0.078 Uiso 1 1 calc R . .
H55B H 0.3008 0.4350 0.4408 0.078 Uiso 1 1 calc R . .
C56 C 0.3371(8) 0.4763(5) 0.4051(6) 0.080(6) Uani 1 1 d U . .
H56A H 0.3491 0.4782 0.3767 0.096 Uiso 1 1 calc R . .
H56B H 0.3082 0.4950 0.4094 0.096 Uiso 1 1 calc R . .
C57 C 0.3831(10) 0.4850(6) 0.4318(7) 0.108(9) Uani 1 1 d U . .
H57A H 0.3965 0.5100 0.4258 0.161 Uiso 1 1 calc R . .
H57B H 0.4121 0.4669 0.4274 0.161 Uiso 1 1 calc R . .
H57C H 0.3712 0.4839 0.4600 0.161 Uiso 1 1 calc R . .
C58 C 0.1898(5) 0.3929(3) 0.3610(4) 0.037(3) Uani 1 1 d U . .
H58A H 0.2039 0.3981 0.3337 0.045 Uiso 1 1 calc R . .
H58B H 0.1646 0.4132 0.3683 0.045 Uiso 1 1 calc R . .
C59 C 0.1580(6) 0.3564(4) 0.3597(5) 0.052(3) Uani 1 1 d U . .
H59A H 0.1801 0.3368 0.3466 0.062 Uiso 1 1 calc R . .
H59B H 0.1494 0.3481 0.3874 0.062 Uiso 1 1 calc R . .
C60 C 0.1072(7) 0.3624(5) 0.3366(6) 0.067(4) Uani 1 1 d U . .
H60A H 0.0919 0.3379 0.3293 0.081 Uiso 1 1 calc R . .
H60B H 0.1162 0.3754 0.3112 0.081 Uiso 1 1 calc R . .
C61 C 0.0642(8) 0.3846(7) 0.3588(8) 0.104(8) Uani 1 1 d U . .
H61A H 0.0324 0.3876 0.3414 0.157 Uiso 1 1 calc R . .
H61B H 0.0787 0.4091 0.3659 0.157 Uiso 1 1 calc R . .
H61C H 0.0537 0.3714 0.3834 0.157 Uiso 1 1 calc R . .
C62 C 0.2754(6) 0.3606(4) 0.3833(4) 0.044(3) Uani 1 1 d U . .
H62A H 0.3064 0.3631 0.4021 0.053 Uiso 1 1 calc R . .
H62B H 0.2561 0.3374 0.3904 0.053 Uiso 1 1 calc R . .
C63 C 0.2979(6) 0.3563(4) 0.3407(4) 0.053(3) Uani 1 1 d U . .
H63A H 0.2679 0.3535 0.3212 0.064 Uiso 1 1 calc R . .
H63B H 0.3191 0.3786 0.3332 0.064 Uiso 1 1 calc R . .
C64 C 0.3337(6) 0.3223(4) 0.3395(5) 0.058(4) Uani 1 1 d U . .
H64A H 0.3128 0.3005 0.3488 0.069 Uiso 1 1 calc R . .
H64B H 0.3644 0.3258 0.3583 0.069 Uiso 1 1 calc R . .
C65 C 0.3556(9) 0.3148(6) 0.2974(6) 0.083(6) Uani 1 1 d U . .
H65A H 0.3785 0.2926 0.2978 0.124 Uiso 1 1 calc R . .
H65B H 0.3770 0.3362 0.2883 0.124 Uiso 1 1 calc R . .
H65C H 0.3253 0.3109 0.2788 0.124 Uiso 1 1 calc R . .
C66 C 0.2173(7) 0.3904(4) 0.4330(4) 0.049(3) Uani 1 1 d U . .
H66A H 0.2491 0.3878 0.4509 0.059 Uiso 1 1 calc R . .
H66B H 0.1956 0.3674 0.4355 0.059 Uiso 1 1 calc R . .
C67 C 0.1831(8) 0.4231(4) 0.4478(5) 0.068(4) Uani 1 1 d U C .
H67A H 0.1593 0.4316 0.4256 0.081 Uiso 1 1 calc R . .
H67B H 0.2074 0.4439 0.4550 0.081 Uiso 1 1 calc R . .
C68 C 0.1479(9) 0.4132(5) 0.4847(5) 0.072(5) Uani 1 1 d U . .
H68A H 0.1279 0.3902 0.4778 0.086 Uiso 0.50 1 calc PR B 4
H68B H 0.1730 0.4066 0.5068 0.086 Uiso 0.50 1 calc PR B 4
H68C H 0.1648 0.3932 0.5009 0.086 Uiso 0.50 1 calc PR B 5
H68D H 0.1420 0.4351 0.5021 0.086 Uiso 0.50 1 calc PR B 5
C69A C 0.1074(15) 0.4398(10) 0.5020(10) 0.066(8) Uani 0.50 1 d PU C 4
H69A H 0.0889 0.4281 0.5249 0.099 Uiso 0.50 1 calc PR C 4
H69B H 0.0807 0.4463 0.4813 0.099 Uiso 0.50 1 calc PR C 4
H69C H 0.1260 0.4623 0.5112 0.099 Uiso 0.50 1 calc PR C 4
C69B C 0.1026(18) 0.4019(11) 0.4687(12) 0.086(10) Uani 0.50 1 d PU C 5
H69D H 0.0774 0.3945 0.4901 0.128 Uiso 0.50 1 calc PR C 5
H69E H 0.1096 0.3807 0.4510 0.128 Uiso 0.50 1 calc PR C 5
H69F H 0.0866 0.4222 0.4529 0.128 Uiso 0.50 1 calc PR C 5
N4 N 0.1921(5) 0.1313(3) 0.6360(3) 0.040(2) Uani 1 1 d U . .
C70 C 0.2288(6) 0.1375(4) 0.6719(4) 0.041(3) Uani 1 1 d U . .
H70A H 0.2541 0.1163 0.6739 0.049 Uiso 1 1 calc R . .
H70B H 0.2063 0.1375 0.6966 0.049 Uiso 1 1 calc R . .
C71 C 0.2623(7) 0.1737(4) 0.6712(5) 0.059(4) Uani 1 1 d U . .
H71A H 0.2916 0.1715 0.6510 0.071 Uiso 1 1 calc R . .
H71B H 0.2388 0.1947 0.6632 0.071 Uiso 1 1 calc R . .
C72 C 0.2861(9) 0.1810(5) 0.7117(5) 0.084(6) Uani 1 1 d U . .
H72A H 0.3098 0.2031 0.7091 0.101 Uiso 1 1 calc R . .
H72B H 0.2560 0.1881 0.7298 0.101 Uiso 1 1 calc R . .
C73 C 0.3167(10) 0.1528(6) 0.7317(7) 0.117(10) Uani 1 1 d U . .
H73A H 0.3287 0.1619 0.7580 0.175 Uiso 1 1 calc R . .
H73B H 0.3484 0.1463 0.7153 0.175 Uiso 1 1 calc R . .
H73C H 0.2941 0.1307 0.7354 0.175 Uiso 1 1 calc R . .
C74 C 0.2260(5) 0.1349(4) 0.5972(4) 0.037(3) Uani 1 1 d U . .
H74A H 0.2020 0.1308 0.5737 0.044 Uiso 1 1 calc R . .
H74B H 0.2399 0.1606 0.5954 0.044 Uiso 1 1 calc R . .
C75 C 0.2736(7) 0.1084(4) 0.5939(4) 0.052(3) Uani 1 1 d U . .
H75A H 0.2975 0.1111 0.6177 0.063 Uiso 1 1 calc R . .
H75B H 0.2605 0.0824 0.5929 0.063 Uiso 1 1 calc R . .
C76 C 0.3042(6) 0.1178(4) 0.5557(5) 0.059(4) Uani 1 1 d U . .
H76A H 0.3134 0.1446 0.5560 0.070 Uiso 1 1 calc R . .
H76B H 0.2805 0.1133 0.5322 0.070 Uiso 1 1 calc R . .
C77 C 0.3561(8) 0.0952(6) 0.5509(8) 0.099(7) Uani 1 1 d U . .
H77A H 0.3741 0.1023 0.5257 0.148 Uiso 1 1 calc R . .
H77B H 0.3472 0.0687 0.5502 0.148 Uiso 1 1 calc R . .
H77C H 0.3803 0.1002 0.5737 0.148 Uiso 1 1 calc R . .
C78 C 0.1483(6) 0.1600(4) 0.6337(4) 0.046(3) Uani 1 1 d U . .
H78A H 0.1267 0.1556 0.6090 0.055 Uiso 1 1 calc R . .
H78B H 0.1654 0.1848 0.6311 0.055 Uiso 1 1 calc R . .
C79 C 0.1109(7) 0.1605(6) 0.6693(5) 0.069(5) Uani 1 1 d U . .
H79A H 0.1320 0.1649 0.6942 0.083 Uiso 1 1 calc R . .
H79B H 0.0928 0.1361 0.6717 0.083 Uiso 1 1 calc R . .
C80 C 0.0683(8) 0.1908(7) 0.6647(6) 0.098(7) Uani 1 1 d U . .
H80A H 0.0486 0.1868 0.6391 0.117 Uiso 1 1 calc R . .
H80B H 0.0868 0.2151 0.6629 0.117 Uiso 1 1 calc R . .
C81 C 0.0274(11) 0.1921(9) 0.6993(8) 0.137(11) Uani 1 1 d U . .
H81A H 0.0013 0.2122 0.6944 0.205 Uiso 1 1 calc R . .
H81B H 0.0464 0.1968 0.7247 0.205 Uiso 1 1 calc R . .
H81C H 0.0081 0.1684 0.7009 0.205 Uiso 1 1 calc R . .
C82 C 0.1700(6) 0.0925(4) 0.6404(4) 0.047(3) Uani 1 1 d U . .
H82A H 0.1508 0.0907 0.6665 0.056 Uiso 1 1 calc R . .
H82B H 0.2008 0.0749 0.6412 0.056 Uiso 1 1 calc R . .
C83 C 0.1317(7) 0.0806(5) 0.6070(5) 0.066(5) Uani 1 1 d U . .
H83A H 0.1515 0.0786 0.5812 0.079 Uiso 1 1 calc R . .
H83B H 0.1025 0.0992 0.6038 0.079 Uiso 1 1 calc R . .
C84 C 0.1073(8) 0.0430(5) 0.6181(6) 0.077(5) Uani 1 1 d U . .
H84A H 0.0874 0.0453 0.6439 0.092 Uiso 1 1 calc R . .
H84B H 0.1369 0.0248 0.6221 0.092 Uiso 1 1 calc R . .
C85 C 0.0687(11) 0.0284(7) 0.5858(8) 0.142(12) Uani 1 1 d U . .
H85A H 0.0540 0.0044 0.5942 0.213 Uiso 1 1 calc R . .
H85B H 0.0884 0.0254 0.5603 0.213 Uiso 1 1 calc R . .
H85C H 0.0390 0.0461 0.5820 0.213 Uiso 1 1 calc R . .
N5 N 0.0317(5) 0.7346(5) 0.5111(5) 0.073(3) Uani 1 1 d U . .
C86 C -0.0089(6) 0.7587(5) 0.5317(6) 0.065(4) Uani 1 1 d U . .
H86A H -0.0332 0.7693 0.5109 0.078 Uiso 1 1 calc R . .
H86B H -0.0313 0.7429 0.5496 0.078 Uiso 1 1 calc R . .
C87 C 0.0137(7) 0.7895(6) 0.5559(6) 0.072(4) Uani 1 1 d U . .
H87A H 0.0422 0.8023 0.5401 0.087 Uiso 1 1 calc R . .
H87B H 0.0309 0.7792 0.5805 0.087 Uiso 1 1 calc R . .
C88 C -0.0299(7) 0.8182(5) 0.5684(6) 0.076(5) Uani 1 1 d U . .
H88A H -0.0438 0.8308 0.5440 0.092 Uiso 1 1 calc R . .
H88B H -0.0606 0.8050 0.5812 0.092 Uiso 1 1 calc R . .
C89 C -0.0092(9) 0.8460(6) 0.5963(6) 0.095(7) Uani 1 1 d U . .
H89A H -0.0382 0.8633 0.6035 0.143 Uiso 1 1 calc R . .
H89B H 0.0205 0.8597 0.5835 0.143 Uiso 1 1 calc R . .
H89C H 0.0042 0.8338 0.6207 0.143 Uiso 1 1 calc R . .
C90 C 0.0599(7) 0.7547(7) 0.4766(6) 0.096(6) Uani 1 1 d U . .
H90A H 0.0767 0.7776 0.4874 0.116 Uiso 1 1 calc R . .
H90B H 0.0895 0.7387 0.4665 0.116 Uiso 1 1 calc R . .
C91 C 0.0239(8) 0.7652(9) 0.4412(7) 0.124(8) Uani 1 1 d U . .
H91A H 0.0161 0.7429 0.4247 0.148 Uiso 1 1 calc R . .
H91B H -0.0108 0.7752 0.4512 0.148 Uiso 1 1 calc R . .
C92 C 0.0520(9) 0.7941(10) 0.4155(8) 0.135(9) Uani 1 1 d U . .
H92A H 0.0916 0.7901 0.4151 0.162 Uiso 1 1 calc R . .
H92B H 0.0381 0.7938 0.3875 0.162 Uiso 1 1 calc R . .
C93 C 0.0382(11) 0.8295(10) 0.4359(9) 0.147(10) Uani 1 1 d U . .
H93A H 0.0550 0.8502 0.4213 0.220 Uiso 1 1 calc R . .
H93B H 0.0517 0.8289 0.4636 0.220 Uiso 1 1 calc R . .
H93C H -0.0012 0.8327 0.4361 0.220 Uiso 1 1 calc R . .
C94 C 0.0766(6) 0.7237(6) 0.5409(6) 0.074(4) Uani 1 1 d U . .
H94A H 0.1050 0.7100 0.5261 0.089 Uiso 1 1 calc R . .
H94B H 0.0931 0.7466 0.5518 0.089 Uiso 1 1 calc R . .
C95 C 0.0569(8) 0.6998(7) 0.5760(7) 0.095(6) Uani 1 1 d U . .
H95A H 0.0217 0.7093 0.5858 0.114 Uiso 1 1 calc R . .
H95B H 0.0517 0.6739 0.5667 0.114 Uiso 1 1 calc R . .
C96 C 0.0969(9) 0.7003(8) 0.6099(7) 0.110(7) Uani 1 1 d U . .
H96A H 0.1319 0.6904 0.6000 0.132 Uiso 1 1 calc R . .
H96B H 0.1028 0.7263 0.6185 0.132 Uiso 1 1 calc R . .
C97 C 0.0791(10) 0.6782(9) 0.6446(8) 0.138(11) Uani 1 1 d U . .
H97A H 0.1064 0.6796 0.6660 0.208 Uiso 1 1 calc R . .
H97B H 0.0743 0.6523 0.6364 0.208 Uiso 1 1 calc R . .
H97C H 0.0447 0.6881 0.6547 0.208 Uiso 1 1 calc R . .
C98 C 0.0001(7) 0.7004(6) 0.4951(7) 0.092(5) Uani 1 1 d U . .
H98A H -0.0177 0.6876 0.5179 0.110 Uiso 1 1 calc R . .
H98B H -0.0284 0.7089 0.4763 0.110 Uiso 1 1 calc R . .
C99 C 0.0376(9) 0.6730(9) 0.4732(10) 0.136(9) Uani 1 1 d U . .
H99A H 0.0470 0.6830 0.4463 0.164 Uiso 1 1 calc R . .
H99B H 0.0715 0.6700 0.4888 0.164 Uiso 1 1 calc R . .
C100 C 0.0112(11) 0.6367(9) 0.4685(13) 0.188(12) Uani 1 1 d U . .
H10B H 0.0045 0.6265 0.4958 0.226 Uiso 1 1 calc R . .
H10C H -0.0246 0.6409 0.4559 0.226 Uiso 1 1 calc R . .
C101 C 0.0388(14) 0.6090(11) 0.4456(15) 0.25(2) Uani 1 1 d U . .
H10D H 0.0181 0.5858 0.4462 0.376 Uiso 1 1 calc R . .
H10E H 0.0748 0.6047 0.4572 0.376 Uiso 1 1 calc R . .
H10F H 0.0426 0.6174 0.4176 0.376 Uiso 1 1 calc R . .
N6 N -0.0030(6) 0.4992(3) 0.7739(4) 0.044(4) Uani 0.50 1 d PDU D -3
C102 C -0.0424(7) 0.5015(7) 0.8101(5) 0.046(5) Uani 0.50 1 d PDU D -3
H10G H -0.0689 0.5216 0.8049 0.055 Uiso 0.50 1 calc PR D -3
H10H H -0.0627 0.4779 0.8120 0.055 Uiso 0.50 1 calc PR D -3
C103 C -0.0143(9) 0.5089(12) 0.8500(5) 0.071(8) Uani 0.50 1 d PDU D -3
H10I H 0.0114 0.4885 0.8560 0.085 Uiso 0.50 1 calc PR D -3
H10J H 0.0064 0.5324 0.8484 0.085 Uiso 0.50 1 calc PR D -3
C104 C -0.0558(11) 0.5115(14) 0.8831(6) 0.084(10) Uani 0.50 1 d PDU D -3
H10K H -0.0764 0.4880 0.8849 0.101 Uiso 0.50 1 calc PR D -3
H10L H -0.0816 0.5319 0.8772 0.101 Uiso 0.50 1 calc PR D -3
C105 C -0.0270(14) 0.5191(16) 0.9228(7) 0.079(13) Uani 0.50 1 d PDU D -3
H10S H -0.0536 0.5201 0.9446 0.118 Uiso 0.50 1 calc PR D -3
H10T H -0.0078 0.5429 0.9211 0.118 Uiso 0.50 1 calc PR D -3
H10U H -0.0010 0.4991 0.9281 0.118 Uiso 0.50 1 calc PR D -3
C106 C 0.0274(7) 0.5365(5) 0.7693(7) 0.040(5) Uani 0.50 1 d PDU D -3
H10M H 0.0491 0.5408 0.7939 0.048 Uiso 0.50 1 calc PR D -3
H10N H 0.0528 0.5344 0.7463 0.048 Uiso 0.50 1 calc PR D -3
C107 C -0.0086(9) 0.5700(4) 0.7624(8) 0.046(6) Uani 0.50 1 d PDU D -3
H10O H -0.0284 0.5763 0.7874 0.055 Uiso 0.50 1 calc PR D -3
H10P H -0.0353 0.5647 0.7409 0.055 Uiso 0.50 1 calc PR D -3
C108 C 0.0275(12) 0.6022(5) 0.7500(10) 0.061(7) Uani 0.50 1 d PDU D -3
H10Q H 0.0384 0.5995 0.7214 0.073 Uiso 0.50 1 calc PR D -3
H10R H 0.0606 0.6026 0.7668 0.073 Uiso 0.50 1 calc PR D -3
C109 C -0.004(3) 0.6382(6) 0.756(3) 0.067(17) Uani 0.50 1 d PDU D -3
H10V H 0.0190 0.6593 0.7481 0.101 Uiso 0.50 1 calc PR D -3
H10W H -0.0148 0.6406 0.7839 0.101 Uiso 0.50 1 calc PR D -3
H10X H -0.0362 0.6378 0.7385 0.101 Uiso 0.50 1 calc PR D -3
C110 C 0.0389(7) 0.4682(5) 0.7810(8) 0.051(6) Uani 0.50 1 d PDU D -3
H11B H 0.0679 0.4705 0.7605 0.061 Uiso 0.50 1 calc PR D -3
H11C H 0.0557 0.4721 0.8078 0.061 Uiso 0.50 1 calc PR D -3
C111 C 0.0160(10) 0.4289(5) 0.7793(10) 0.075(8) Uani 0.50 1 d PDU D -3
H11D H 0.0134 0.4203 0.7510 0.090 Uiso 0.50 1 calc PR D -3
H11E H -0.0205 0.4281 0.7915 0.090 Uiso 0.50 1 calc PR D -3
C112 C 0.0556(12) 0.4045(6) 0.8031(9) 0.070(8) Uani 0.50 1 d PDU D -3
H11F H 0.0404 0.3794 0.8072 0.084 Uiso 0.50 1 calc PR D -3
H11G H 0.0906 0.4023 0.7888 0.084 Uiso 0.50 1 calc PR D -3
C113 C 0.0628(13) 0.4245(13) 0.8433(8) 0.102(13) Uani 0.50 1 d PDU D -3
H11N H 0.0882 0.4106 0.8602 0.153 Uiso 0.50 1 calc PR D -3
H11O H 0.0278 0.4263 0.8571 0.153 Uiso 0.50 1 calc PR D -3
H11P H 0.0770 0.4496 0.8385 0.153 Uiso 0.50 1 calc PR D -3
C114 C -0.0352(7) 0.4907(7) 0.7349(5) 0.047(5) Uani 0.50 1 d PDU D -3
H11H H -0.0547 0.4669 0.7385 0.056 Uiso 0.50 1 calc PR D -3
H11I H -0.0628 0.5104 0.7311 0.056 Uiso 0.50 1 calc PR D -3
C115 C -0.0009(9) 0.4882(9) 0.6972(5) 0.057(7) Uani 0.50 1 d PDU D -3
H11J H 0.0304 0.4717 0.7020 0.068 Uiso 0.50 1 calc PR D -3
H11K H 0.0129 0.5132 0.6900 0.068 Uiso 0.50 1 calc PR D -3
C116 C -0.0355(9) 0.4729(9) 0.6631(6) 0.055(7) Uani 0.50 1 d PDU D -3
H11L H -0.0633 0.4913 0.6550 0.066 Uiso 0.50 1 calc PR D -3
H11M H -0.0540 0.4499 0.6717 0.066 Uiso 0.50 1 calc PR D -3
C117 C 0.0025(18) 0.465(2) 0.6279(12) 0.23(3) Uani 0.50 1 d PDU D -3
H11Q H -0.0185 0.4560 0.6048 0.338 Uiso 0.50 1 calc PR D -3
H11R H 0.0288 0.4460 0.6359 0.338 Uiso 0.50 1 calc PR D -3
H11S H 0.0217 0.4878 0.6204 0.338 Uiso 0.50 1 calc PR D -3
N7 N 0.5000 0.4922(5) 0.2500 0.048(3) Uani 1 2 d SU . .
C119 C 0.4539(6) 0.4687(5) 0.2661(5) 0.055(4) Uani 1 1 d U . .
H11T H 0.4243 0.4852 0.2751 0.066 Uiso 1 1 calc R . .
H11U H 0.4397 0.4529 0.2441 0.066 Uiso 1 1 calc R . .
C120 C 0.4714(9) 0.4444(7) 0.3009(7) 0.107(7) Uani 1 1 d U . .
H12B H 0.5037 0.4301 0.2923 0.128 Uiso 1 1 calc R . .
H12C H 0.4827 0.4607 0.3234 0.128 Uiso 1 1 calc R . .
C121 C 0.4326(10) 0.4188(8) 0.3159(10) 0.144(10) Uani 1 1 d U . .
H12D H 0.4242 0.4006 0.2945 0.172 Uiso 1 1 calc R . .
H12E H 0.3988 0.4325 0.3220 0.172 Uiso 1 1 calc R . .
C122 C 0.4502(10) 0.3981(8) 0.3532(9) 0.142(12) Uani 1 1 d U . .
H12J H 0.4215 0.3809 0.3615 0.213 Uiso 1 1 calc R . .
H12K H 0.4573 0.4158 0.3750 0.213 Uiso 1 1 calc R . .
H12L H 0.4833 0.3840 0.3474 0.213 Uiso 1 1 calc R . .
C123 C 0.5229(6) 0.5166(5) 0.2830(5) 0.067(5) Uani 1 1 d U . .
H12F H 0.5412 0.5005 0.3030 0.080 Uiso 1 1 calc R . .
H12G H 0.5506 0.5331 0.2711 0.080 Uiso 1 1 calc R . .
C124 C 0.4818(8) 0.5404(8) 0.3048(9) 0.133(9) Uani 1 1 d U F .
H12H H 0.4548 0.5238 0.3177 0.159 Uiso 1 1 calc R . .
H12I H 0.4624 0.5557 0.2847 0.159 Uiso 1 1 calc R . .
C125 C 0.5051(8) 0.5659(9) 0.3367(10) 0.122(10) Uani 1 1 d U . .
H12S H 0.5451 0.5642 0.3369 0.147 Uiso 0.50 1 calc PR E 4
H12T H 0.4946 0.5919 0.3313 0.147 Uiso 0.50 1 calc PR E 4
H12U H 0.4771 0.5745 0.3559 0.147 Uiso 0.50 1 calc PR E 5
H12V H 0.5349 0.5538 0.3518 0.147 Uiso 0.50 1 calc PR E 5
C126 C 0.484(3) 0.5540(19) 0.3741(19) 0.16(2) Uani 0.50 1 d PU F 4
H12M H 0.4983 0.5695 0.3958 0.241 Uiso 0.50 1 calc PR F 4
H12N H 0.4940 0.5280 0.3788 0.241 Uiso 0.50 1 calc PR F 4
H12O H 0.4443 0.5561 0.3736 0.241 Uiso 0.50 1 calc PR F 4
C127 C 0.524(2) 0.5950(18) 0.312(2) 0.16(2) Uani 0.50 1 d PU F 5
H12P H 0.5413 0.6139 0.3290 0.245 Uiso 0.50 1 calc PR F 5
H12Q H 0.4936 0.6060 0.2975 0.245 Uiso 0.50 1 calc PR F 5
H12R H 0.5505 0.5852 0.2928 0.245 Uiso 0.50 1 calc PR F 5
N8 N 0.4930(16) 0.7960(16) 0.6766(13) 0.28(2) Uani 1 1 d U . .
C128 C 0.4589(18) 0.7922(13) 0.6500(10) 0.173(14) Uani 1 1 d U . .
C129 C 0.4156(15) 0.7905(8) 0.6237(7) 0.143(12) Uani 1 1 d U . .

loop_
_atom_site_aniso_label
_atom_site_aniso_U_11
_atom_site_aniso_U_22
_atom_site_aniso_U_33
_atom_site_aniso_U_23
_atom_site_aniso_U_13
_atom_site_aniso_U_12
W1 0.0283(2) 0.0217(2) 0.0191(2) 0.00269(16) -0.00748(17) -0.00416(17)
W2 0.0237(2) 0.0203(2) 0.0210(2) 0.00199(16) -0.00362(16) -0.00714(16)
W3 0.0210(2) 0.0195(2) 0.0254(2) -0.00116(16) -0.00785(17) 0.00077(16)
W4 0.0234(2) 0.0247(2) 0.0213(2) 0.00521(16) -0.00375(17) -0.00797(17)
W5 0.0265(2) 0.0232(2) 0.0213(2) 0.00006(16) -0.00166(17) 0.00393(17)
Zr6 0.0191(5) 0.0228(5) 0.0187(5) 0.0016(4) -0.0045(4) -0.0020(4)
O1 0.049(5) 0.035(4) 0.022(4) 0.005(3) -0.013(4) -0.004(4)
O2 0.032(4) 0.034(4) 0.035(4) 0.002(4) 0.003(4) -0.020(4)
O3 0.037(5) 0.031(4) 0.039(5) 0.000(4) -0.011(4) 0.005(4)
O4 0.037(5) 0.044(5) 0.034(5) 0.011(4) 0.000(4) -0.018(4)
O5 0.043(5) 0.041(5) 0.033(5) -0.002(4) 0.005(4) 0.015(4)
O6 0.020(3) 0.015(3) 0.018(3) 0.005(3) 0.001(3) -0.003(3)
O7 0.019(4) 0.027(4) 0.028(4) 0.006(3) -0.016(3) -0.006(3)
O8 0.026(4) 0.022(4) 0.032(4) 0.003(3) -0.012(3) -0.005(3)
O9 0.031(4) 0.034(4) 0.016(3) 0.001(3) -0.004(3) -0.012(3)
O10 0.038(4) 0.029(4) 0.015(3) 0.000(3) -0.004(3) 0.001(3)
O11 0.023(4) 0.041(5) 0.027(4) -0.006(3) 0.000(3) -0.007(3)
O12 0.032(4) 0.007(3) 0.035(4) 0.001(3) -0.006(3) -0.002(3)
O13 0.017(4) 0.034(4) 0.028(4) -0.002(3) 0.000(3) 0.002(3)
O14 0.041(5) 0.019(4) 0.025(4) 0.000(3) 0.003(3) -0.003(3)
O15 0.027(4) 0.030(4) 0.022(4) 0.005(3) -0.007(3) -0.006(3)
O16 0.029(4) 0.025(4) 0.021(4) -0.002(3) -0.009(3) 0.008(3)
O17 0.020(4) 0.031(4) 0.023(4) 0.007(3) -0.005(3) -0.015(3)
O18 0.028(4) 0.020(4) 0.030(4) 0.008(3) -0.006(3) 0.001(3)
O19 0.026(4) 0.043(5) 0.023(4) 0.005(3) -0.009(3) -0.007(4)
O20 0.032(4) 0.040(5) 0.026(4) 0.000(3) -0.005(3) -0.006(4)
C1 0.035(5) 0.037(6) 0.035(5) -0.006(5) -0.020(4) 0.005(5)
C2 0.035(6) 0.086(11) 0.054(7) -0.011(8) -0.021(6) 0.012(7)
C3 0.061(8) 0.135(15) 0.057(8) -0.017(10) -0.040(6) 0.021(11)
C4 0.085(9) 0.115(14) 0.039(7) -0.007(9) -0.037(6) 0.020(11)
C5 0.073(8) 0.064(9) 0.034(6) -0.004(7) -0.018(6) 0.009(8)
C6 0.050(6) 0.030(6) 0.029(5) -0.002(5) -0.009(4) 0.005(5)
C7 0.051(6) 0.041(7) 0.022(6) 0.002(5) 0.001(5) -0.007(6)
W7 0.0395(3) 0.0183(2) 0.0183(2) -0.00127(16) 0.00259(18) -0.00154(18)
W8 0.0210(2) 0.0252(2) 0.0196(2) 0.00461(16) -0.00170(16) -0.00146(16)
W9 0.01744(19) 0.0217(2) 0.02033(19) -0.00368(16) -0.00359(16) 0.00134(16)
W10 0.0215(2) 0.0249(2) 0.0217(2) 0.00421(16) -0.00160(16) -0.00332(16)
W11 0.0324(4) 0.0356(4) 0.0212(3) -0.0021(3) -0.0058(3) -0.0110(3)
Zr12 0.0214(3) 0.0213(3) 0.0312(4) 0.0054(3) -0.0008(3) 0.0038(2)
O21 0.057(6) 0.028(4) 0.022(4) 0.001(3) 0.005(4) 0.001(4)
O22 0.031(4) 0.043(5) 0.037(5) 0.010(4) 0.002(4) -0.005(4)
O23 0.034(4) 0.024(4) 0.029(4) -0.005(3) -0.010(3) 0.001(3)
O24 0.036(5) 0.057(6) 0.034(5) 0.016(4) 0.003(4) -0.008(4)
O25 0.038(9) 0.043(10) 0.031(9) -0.016(7) -0.002(7) 0.003(8)
O26 0.024(4) 0.019(3) 0.011(3) 0.008(3) -0.001(3) -0.003(3)
O27 0.021(4) 0.023(4) 0.026(4) 0.004(3) -0.001(3) 0.000(3)
O28 0.021(4) 0.027(4) 0.014(3) 0.004(3) -0.008(3) 0.014(3)
O29 0.040(5) 0.023(4) 0.022(4) 0.006(3) -0.003(3) -0.011(3)
O30 0.042(5) 0.020(4) 0.018(4) -0.006(3) -0.004(3) 0.003(3)
O31 0.017(4) 0.024(4) 0.031(4) -0.004(3) -0.005(3) -0.006(3)
O32 0.021(4) 0.020(4) 0.021(3) -0.002(3) 0.003(3) -0.004(3)
O33 0.038(5) 0.060(6) 0.035(5) 0.014(4) -0.022(4) -0.020(4)
O34 0.017(4) 0.054(5) 0.022(4) 0.003(4) -0.003(3) -0.004(3)
O35 0.021(4) 0.027(4) 0.054(5) 0.020(4) -0.008(4) 0.004(3)
O36 0.028(4) 0.018(4) 0.023(4) -0.005(3) -0.002(3) 0.006(3)
O37 0.013(3) 0.043(5) 0.030(4) 0.008(3) -0.004(3) 0.001(3)
O38 0.023(4) 0.094(8) 0.061(6) 0.054(6) -0.013(4) -0.007(5)
O39 0.037(10) 0.018(8) 0.069(13) 0.006(8) 0.006(10) 0.016(7)
O40 0.013(7) 0.033(9) 0.066(12) 0.007(8) -0.001(7) 0.002(6)
W12 0.0214(3) 0.0213(3) 0.0312(4) 0.0054(3) -0.0008(3) 0.0038(2)
Zr11 0.0324(4) 0.0356(4) 0.0212(3) -0.0021(3) -0.0058(3) -0.0110(3)
O41 0.071(15) 0.021(9) 0.023(9) -0.003(7) -0.009(9) 0.022(9)
O42 0.044(10) 0.034(10) 0.039(10) -0.001(8) -0.017(8) -0.010(8)
O43 0.026(9) 0.050(11) 0.040(10) -0.006(8) -0.014(8) -0.014(8)
C8 0.040(9) 0.019(8) 0.044(12) -0.003(9) 0.005(10) 0.005(7)
C9 0.057(12) 0.037(10) 0.10(2) 0.032(14) 0.023(15) 0.006(9)
C10 0.085(13) 0.021(8) 0.072(17) 0.011(12) 0.022(15) -0.012(10)
C11 0.070(13) 0.027(9) 0.076(17) 0.002(12) -0.026(14) 0.016(9)
C12 0.046(10) 0.034(9) 0.049(13) -0.001(10) -0.018(11) 0.014(7)
C13 0.036(9) 0.030(8) 0.031(10) 0.005(9) 0.001(9) 0.011(7)
C14 0.031(11) 0.036(9) 0.060(16) -0.003(11) -0.010(11) 0.006(8)
C15 0.032(11) 0.065(13) 0.018(10) -0.003(9) -0.001(8) 0.003(9)
C16 0.050(14) 0.087(17) 0.027(12) 0.004(10) -0.018(10) 0.002(12)
C17 0.045(15) 0.11(2) 0.033(13) -0.002(13) -0.015(10) 0.004(13)
C18 0.035(15) 0.12(2) 0.037(14) -0.016(15) -0.013(12) 0.002(13)
C19 0.033(13) 0.093(19) 0.056(15) -0.013(12) -0.015(11) -0.002(12)
C20 0.022(11) 0.063(13) 0.042(12) -0.010(9) -0.008(9) 0.001(9)
C21 0.019(11) 0.028(11) 0.058(13) -0.016(8) -0.002(9) 0.014(9)
N1 0.043(6) 0.038(5) 0.039(5) -0.016(4) 0.003(4) 0.000(4)
C22 0.054(8) 0.051(6) 0.042(7) -0.018(6) 0.018(6) -0.017(6)
C23 0.068(10) 0.056(8) 0.054(8) -0.017(7) 0.027(7) -0.005(7)
C24 0.057(9) 0.052(8) 0.065(10) -0.002(7) 0.015(7) -0.006(7)
C25 0.069(12) 0.076(12) 0.095(14) 0.013(11) 0.024(10) -0.009(9)
C26 0.045(7) 0.024(6) 0.043(6) -0.010(5) 0.006(5) -0.003(5)
C27 0.041(7) 0.033(6) 0.059(8) -0.012(6) -0.005(5) -0.012(5)
C28 0.066(10) 0.047(8) 0.063(8) -0.013(7) 0.011(7) -0.021(7)
C29 0.17(2) 0.131(19) 0.051(8) 0.001(11) 0.010(11) -0.093(18)
C30 0.050(7) 0.037(7) 0.036(5) -0.013(5) 0.004(5) 0.007(5)
C31 0.091(11) 0.057(9) 0.049(8) -0.015(7) -0.007(7) 0.039(8)
C32 0.121(15) 0.076(11) 0.052(9) -0.025(8) -0.024(8) 0.063(11)
C33 0.117(18) 0.13(2) 0.085(15) -0.010(14) -0.026(12) 0.071(15)
C34 0.055(8) 0.060(7) 0.042(7) -0.019(6) -0.008(6) 0.015(6)
C35 0.073(11) 0.093(11) 0.048(8) -0.026(8) -0.022(7) 0.024(8)
C36 0.090(14) 0.093(12) 0.109(16) -0.002(12) -0.033(11) 0.030(10)
C37 0.16(3) 0.075(10) 0.23(3) 0.025(17) -0.12(2) 0.032(13)
N2 0.039(5) 0.027(4) 0.032(5) 0.011(4) -0.011(4) 0.000(4)
C38 0.053(8) 0.028(5) 0.036(6) 0.015(4) -0.015(6) -0.008(5)
C39 0.055(8) 0.030(5) 0.047(7) 0.004(5) -0.016(6) -0.009(6)
C40 0.117(14) 0.031(6) 0.063(10) -0.003(6) -0.028(10) -0.002(8)
C41 0.122(16) 0.037(8) 0.071(11) -0.014(7) -0.026(11) -0.013(9)
C42 0.047(6) 0.040(7) 0.045(7) -0.008(6) -0.013(5) 0.004(5)
C43 0.050(7) 0.126(15) 0.054(9) -0.008(10) 0.004(6) 0.011(10)
C44 0.057(8) 0.20(2) 0.102(15) 0.080(16) -0.003(9) 0.009(14)
C45 0.053(10) 0.14(2) 0.15(2) 0.084(18) -0.002(11) -0.008(13)
C46 0.052(7) 0.025(5) 0.035(5) 0.010(4) -0.014(5) 0.004(5)
C47 0.066(9) 0.034(6) 0.040(7) 0.011(5) -0.013(6) -0.019(6)
C48 0.091(12) 0.053(8) 0.063(9) 0.009(7) -0.047(9) -0.016(9)
C49 0.100(14) 0.057(9) 0.064(11) 0.001(8) -0.034(10) -0.026(10)
C50 0.055(7) 0.054(8) 0.037(6) 0.021(6) -0.006(5) -0.018(6)
C51 0.035(7) 0.172(18) 0.053(8) 0.023(11) -0.015(6) -0.011(9)
C52 0.108(15) 0.27(3) 0.062(10) -0.047(16) -0.017(9) 0.104(17)
C53 0.106(16) 0.24(3) 0.097(16) -0.061(19) -0.038(12) 0.11(2)
N3 0.067(7) 0.026(5) 0.036(5) 0.014(4) -0.012(4) -0.007(4)
C54 0.070(9) 0.033(6) 0.037(7) 0.013(5) -0.017(6) -0.011(5)
C55 0.095(12) 0.051(8) 0.050(8) 0.023(7) -0.034(8) -0.029(8)
C56 0.100(13) 0.046(9) 0.094(13) 0.026(9) -0.045(10) -0.028(8)
C57 0.127(19) 0.073(13) 0.122(18) 0.010(13) -0.069(15) -0.042(12)
C58 0.047(6) 0.033(6) 0.032(6) 0.008(5) -0.002(5) -0.001(5)
C59 0.068(8) 0.037(7) 0.049(8) 0.007(6) -0.019(7) -0.007(6)
C60 0.064(9) 0.052(9) 0.085(12) -0.006(8) -0.027(8) -0.001(7)
C61 0.064(11) 0.105(17) 0.14(2) -0.039(15) -0.025(12) 0.006(10)
C62 0.055(7) 0.037(6) 0.042(6) 0.019(5) -0.013(5) -0.005(5)
C63 0.051(8) 0.060(8) 0.048(7) 0.021(6) -0.001(6) -0.003(6)
C64 0.050(9) 0.055(9) 0.068(9) 0.012(7) -0.001(7) -0.003(6)
C65 0.086(14) 0.081(13) 0.082(11) 0.011(10) 0.020(10) 0.013(10)
C66 0.087(10) 0.028(6) 0.033(5) 0.008(5) -0.009(5) -0.011(6)
C67 0.120(13) 0.045(8) 0.038(7) 0.005(6) -0.006(7) 0.011(8)
C68 0.111(13) 0.070(11) 0.034(7) -0.003(7) -0.009(7) 0.023(9)
C69A 0.08(2) 0.063(19) 0.059(18) 0.011(15) -0.014(12) 0.016(15)
C69B 0.106(19) 0.08(3) 0.07(2) 0.02(2) -0.013(14) 0.01(2)
N4 0.056(6) 0.034(5) 0.029(5) 0.015(4) -0.001(4) -0.005(4)
C70 0.051(7) 0.039(7) 0.032(5) 0.012(5) 0.002(5) -0.012(5)
C71 0.081(11) 0.038(7) 0.059(8) 0.017(6) -0.014(7) -0.021(7)
C72 0.126(16) 0.065(10) 0.062(10) 0.011(8) -0.020(10) -0.047(10)
C73 0.13(2) 0.099(15) 0.118(18) 0.039(13) -0.087(15) -0.063(14)
C74 0.039(6) 0.036(6) 0.035(5) 0.014(5) -0.002(5) 0.002(5)
C75 0.071(9) 0.038(7) 0.048(8) 0.016(6) 0.002(6) 0.012(6)
C76 0.047(8) 0.045(8) 0.084(10) 0.001(8) 0.024(7) 0.003(6)
C77 0.066(12) 0.068(13) 0.16(2) 0.004(14) 0.027(12) 0.019(9)
C78 0.051(7) 0.050(7) 0.037(7) 0.019(6) 0.011(5) 0.005(6)
C79 0.058(9) 0.103(13) 0.046(8) 0.022(9) 0.015(7) 0.008(8)
C80 0.073(12) 0.143(18) 0.078(13) 0.006(12) 0.031(10) 0.036(11)
C81 0.12(2) 0.17(3) 0.12(2) 0.008(19) 0.075(16) 0.034(17)
C82 0.050(8) 0.042(6) 0.048(7) 0.022(6) -0.012(6) -0.010(5)
C83 0.056(9) 0.067(9) 0.074(10) 0.029(8) -0.034(8) -0.021(7)
C84 0.080(12) 0.075(11) 0.076(11) 0.020(9) -0.026(9) -0.033(9)
C85 0.15(2) 0.118(19) 0.15(2) 0.034(17) -0.097(19) -0.081(17)
N5 0.020(5) 0.120(10) 0.080(8) 0.000(6) 0.005(5) 0.002(6)
C86 0.026(7) 0.085(9) 0.083(11) 0.016(7) 0.001(6) 0.010(6)
C87 0.043(8) 0.102(11) 0.072(11) 0.013(7) -0.011(7) -0.003(7)
C88 0.055(9) 0.072(10) 0.102(14) -0.001(8) -0.020(9) -0.016(7)
C89 0.082(14) 0.118(16) 0.086(15) -0.022(11) -0.002(11) -0.045(11)
C90 0.031(8) 0.189(18) 0.070(10) 0.016(10) 0.000(6) -0.027(10)
C91 0.039(10) 0.24(2) 0.089(13) 0.036(13) -0.008(9) -0.015(13)
C92 0.043(11) 0.27(3) 0.092(17) 0.057(14) -0.002(11) -0.007(15)
C93 0.073(16) 0.25(2) 0.12(2) 0.08(2) 0.006(16) -0.01(2)
C94 0.024(7) 0.112(14) 0.086(9) 0.005(8) 0.008(6) 0.017(7)
C95 0.059(11) 0.117(16) 0.110(12) 0.026(11) 0.016(8) 0.018(11)
C96 0.067(12) 0.15(2) 0.111(14) 0.050(14) 0.015(9) 0.010(13)
C97 0.083(17) 0.19(3) 0.145(18) 0.09(2) 0.022(14) 0.032(18)
C98 0.041(9) 0.124(12) 0.111(15) -0.024(10) 0.008(8) 0.000(8)
C99 0.051(12) 0.175(18) 0.18(2) -0.074(17) 0.000(14) 0.021(12)
C100 0.069(15) 0.176(19) 0.32(3) -0.12(2) 0.02(2) 0.026(14)
C101 0.12(3) 0.21(3) 0.42(5) -0.16(4) 0.07(3) 0.03(2)
N6 0.020(9) 0.050(8) 0.061(9) 0.006(10) 0.002(8) -0.004(7)
C102 0.027(11) 0.056(15) 0.055(10) 0.003(11) 0.000(8) -0.013(10)
C103 0.045(15) 0.11(2) 0.058(11) -0.004(16) -0.008(10) 0.002(16)
C104 0.060(18) 0.13(3) 0.059(12) 0.00(2) 0.001(12) 0.01(2)
C105 0.040(19) 0.14(4) 0.059(15) -0.01(3) 0.001(16) 0.04(2)
C106 0.016(10) 0.048(9) 0.057(14) 0.013(10) -0.008(9) -0.003(7)
C107 0.042(14) 0.046(8) 0.049(16) -0.005(10) 0.001(12) 0.012(9)
C108 0.074(18) 0.047(11) 0.063(18) 0.000(13) 0.003(16) 0.002(11)
C109 0.09(3) 0.046(10) 0.06(5) -0.01(2) 0.00(2) 0.01(2)
C110 0.017(10) 0.054(9) 0.083(17) 0.018(13) -0.007(10) -0.002(8)
C111 0.032(14) 0.051(10) 0.14(2) 0.034(16) 0.009(14) -0.009(10)
C112 0.051(16) 0.055(14) 0.10(2) 0.017(14) -0.011(16) -0.008(13)
C113 0.06(2) 0.16(4) 0.09(2) -0.02(2) 0.050(15) -0.02(2)
C114 0.019(11) 0.064(16) 0.058(9) 0.016(11) -0.006(8) -0.011(10)
C115 0.022(11) 0.084(18) 0.065(11) 0.016(13) 0.003(9) -0.038(12)
C116 0.023(12) 0.08(2) 0.059(12) 0.013(13) -0.012(10) -0.003(13)
C117 0.24(6) 0.32(7) 0.11(3) -0.07(4) 0.07(3) 0.03(6)
N7 0.017(7) 0.065(10) 0.063(9) 0.000 -0.004(6) 0.000
C119 0.029(7) 0.077(10) 0.060(9) 0.006(7) -0.003(6) -0.004(6)
C120 0.067(12) 0.136(17) 0.118(16) 0.063(12) -0.022(11) -0.034(11)
C121 0.082(14) 0.130(19) 0.22(2) 0.112(16) -0.054(15) -0.039(13)
C122 0.090(17) 0.13(2) 0.20(3) 0.11(2) -0.029(17) -0.023(16)
C123 0.024(7) 0.099(12) 0.077(11) -0.031(8) 0.005(7) 0.000(6)
C124 0.054(11) 0.174(19) 0.170(19) -0.106(14) -0.011(12) 0.026(12)
C125 0.039(10) 0.15(2) 0.18(2) -0.101(17) -0.001(13) 0.019(12)
C126 0.16(5) 0.17(5) 0.15(2) -0.03(3) -0.09(3) -0.05(4)
C127 0.09(3) 0.14(3) 0.26(5) -0.09(3) 0.06(4) 0.03(2)
N8 0.17(3) 0.46(5) 0.21(4) 0.08(4) -0.06(2) -0.03(4)
C128 0.18(3) 0.24(3) 0.09(2) -0.01(2) -0.008(16) 0.05(3)
C129 0.24(3) 0.13(2) 0.061(14) -0.007(14) -0.037(16) 0.08(2)

loop_
_atom_type_symbol
_atom_type_description
_atom_type_scat_dispersion_real
_atom_type_scat_dispersion_imag
_atom_type_scat_source
C C 0.0033 0.0016 'International Tables Vol C Tables 4.2.6.8 and 6.1.1.4'
H H 0.0000 0.0000 'International Tables Vol C Tables 4.2.6.8 and 6.1.1.4'
N N 0.0061 0.0033 'International Tables Vol C Tables 4.2.6.8 and 6.1.1.4'
O O 0.0106 0.0060 'International Tables Vol C Tables 4.2.6.8 and 6.1.1.4'
Zr Zr -4.4810 0.5380 'International Tables Vol C Tables 4.2.6.8 and 6.1.1.4'
W W -0.8490 6.8722 'International Tables Vol C Tables 4.2.6.8 and 6.1.1.4'

loop_
_geom_angle_atom_site_label_1
_geom_angle_atom_site_label_2
_geom_angle_atom_site_label_3
_geom_angle
_geom_angle_site_symmetry_1
_geom_angle_site_symmetry_3
O1 W1 O6 179.4(3) . .
O1 W1 O7 104.3(3) . .
O1 W1 O8 104.3(4) . .
O1 W1 O9 103.8(4) . .
O1 W1 O10 104.0(4) . .
O6 W1 O7 76.2(2) . .
O6 W1 O8 76.2(3) . .
O6 W1 O9 75.7(3) . .
O6 W1 O10 75.6(3) . .
O7 W1 O8 85.4(3) . .
O7 W1 O9 151.9(3) . .
O7 W1 O10 87.1(3) . .
O8 W1 O9 87.4(3) . .
O8 W1 O10 151.8(3) . .
O9 W1 O10 86.6(3) . .
O2 W2 O6 178.4(3) . .
O2 W2 O7 100.8(3) . .
O2 W2 O11 104.6(4) . .
O2 W2 O14 102.6(4) . .
O2 W2 O15 104.2(4) . .
O6 W2 O7 77.8(3) . .
O6 W2 O11 76.0(3) . .
O6 W2 O14 76.6(3) . .
O6 W2 O15 77.2(3) . .
O7 W2 O11 84.8(3) . .
O7 W2 O14 84.7(3) . .
O7 W2 O15 155.0(3) . .
O11 W2 O14 152.2(3) . .
O11 W2 O15 90.2(3) . .
O14 W2 O15 88.6(3) . .
O3 W3 O6 177.9(3) . .
O3 W3 O8 100.6(3) . .
O3 W3 O11 103.1(4) . .
O3 W3 O12 103.4(4) . .
O3 W3 O16 103.8(3) . .
O6 W3 O8 77.7(3) . .
O6 W3 O11 75.7(3) . .
O6 W3 O12 77.7(3) . .
O6 W3 O16 77.9(3) . .
O8 W3 O11 84.4(3) . .
O8 W3 O12 85.2(3) . .
O8 W3 O16 155.6(3) . .
O11 W3 O12 152.9(3) . .
O11 W3 O16 89.9(3) . .
O12 W3 O16 89.3(3) . .
O4 W4 O6 178.0(3) . .
O4 W4 O9 101.1(3) . .
O4 W4 O12 102.8(4) . .
O4 W4 O13 103.2(4) . .
O4 W4 O17 104.0(3) . .
O6 W4 O9 77.0(3) . .
O6 W4 O12 77.7(3) . .
O6 W4 O13 76.1(3) . .
O6 W4 O17 77.9(3) . .
O9 W4 O12 84.7(3) . .
O9 W4 O13 84.8(3) . .
O9 W4 O17 154.9(3) . .
O12 W4 O13 153.4(3) . .
O12 W4 O17 89.7(3) . .
O13 W4 O17 89.5(3) . .
O5 W5 O6 177.5(3) . .
O5 W5 O10 100.2(4) . .
O5 W5 O13 102.6(4) . .
O5 W5 O14 103.1(4) . .
O5 W5 O18 103.6(4) . .
O6 W5 O10 77.4(3) . .
O6 W5 O13 76.3(3) . .
O6 W5 O14 77.7(3) . .
O6 W5 O18 78.8(3) . .
O10 W5 O13 85.4(3) . .
O10 W5 O14 83.8(3) . .
O10 W5 O18 156.2(3) . .
O13 W5 O14 153.5(3) . .
O13 W5 O18 89.9(3) . .
O14 W5 O18 90.3(3) . .
O6 Zr6 O15 72.8(2) . .
O6 Zr6 O16 73.1(3) . .
O6 Zr6 O17 72.8(2) . .
O6 Zr6 O18 73.1(3) . .
O6 Zr6 O19 151.1(3) . .
O6 Zr6 O20 135.4(3) . .
O15 Zr6 O16 87.9(3) . .
O15 Zr6 O17 145.6(3) . .
O15 Zr6 O18 82.9(3) . .
O15 Zr6 O19 125.7(3) . .
O15 Zr6 O20 74.1(3) . .
O16 Zr6 O17 82.9(3) . .
O16 Zr6 O18 146.2(3) . .
O16 Zr6 O19 124.4(3) . .
O16 Zr6 O20 76.7(3) . .
O17 Zr6 O18 86.6(3) . .
O17 Zr6 O19 86.0(3) . .
O17 Zr6 O20 134.5(3) . .
O18 Zr6 O19 86.5(3) . .
O18 Zr6 O20 130.6(3) . .
O19 Zr6 O20 73.5(3) . .
W1 O6 W2 88.4(2) . .
W1 O6 W3 88.5(2) . .
W1 O6 W4 88.6(2) . .
W1 O6 W5 88.8(2) . .
W1 O6 Zr6 179.5(4) . .
W2 O6 W3 90.0(2) . .
W2 O6 W4 176.9(3) . .
W2 O6 W5 90.0(2) . .
W2 O6 Zr6 91.4(2) . .
W3 O6 W4 89.3(2) . .
W3 O6 W5 177.3(3) . .
W3 O6 Zr6 91.1(2) . .
W4 O6 W5 90.6(2) . .
W4 O6 Zr6 91.6(2) . .
W5 O6 Zr6 91.6(2) . .
W1 O7 W2 117.5(3) . .
W1 O8 W3 117.6(4) . .
W1 O9 W4 118.7(4) . .
W1 O10 W5 118.1(4) . .
W2 O11 W3 118.4(4) . .
W3 O12 W4 115.3(3) . .
W4 O13 W5 116.9(4) . .
W2 O14 W5 115.6(4) . .
W2 O15 Zr6 118.4(4) . .
W3 O16 Zr6 117.9(4) . .
W4 O17 Zr6 117.7(3) . .
W5 O18 Zr6 116.5(3) . .
Zr6 O19 C1 143.6(8) . .
Zr6 O20 C7 134.9(8) . .
O19 C1 C2 120.3(13) . .
O19 C1 C6 120.8(10) . .
C2 C1 C6 118.9(12) . .
C1 C2 C3 118.6(16) . .
C2 C3 C4 123.5(16) . .
C3 C4 C5 118.3(15) . .
C4 C5 C6 122.2(16) . .
C1 C6 C5 118.5(13) . .
C1 C6 C7 121.7(11) . .
C5 C6 C7 119.7(13) . .
O20 C7 C6 125.3(12) . .
O21 W7 O26 179.6(4) . .
O21 W7 O27 103.1(4) . .
O21 W7 O28 103.1(3) . .
O21 W7 O29 103.8(4) . .
O21 W7 O30 103.0(4) . .
O26 W7 O27 76.9(3) . .
O26 W7 O28 76.5(2) . .
O26 W7 O29 76.1(3) . .
O26 W7 O30 77.4(3) . .
O27 W7 O28 85.8(3) . .
O27 W7 O29 152.9(3) . .
O27 W7 O30 88.2(3) . .
O28 W7 O29 85.5(3) . .
O28 W7 O30 153.9(3) . .
O29 W7 O30 88.4(3) . .
O22 W8 O26 178.4(3) . .
O22 W8 O27 101.2(4) . .
O22 W8 O31 102.8(4) . .
O22 W8 O34 102.9(4) . .
O22 W8 O35 104.0(4) . .
O26 W8 O27 77.4(3) . .
O26 W8 O31 76.5(3) . .
O26 W8 O34 77.8(3) . .
O26 W8 O35 77.5(3) . .
O27 W8 O31 84.6(3) . .
O27 W8 O34 87.1(3) . .
O27 W8 O35 154.8(3) . .
O31 W8 O34 154.1(3) . .
O31 W8 O35 87.6(3) . .
O34 W8 O35 89.6(4) . .
O23 W9 O26 178.7(3) . .
O23 W9 O28 103.1(3) . .
O23 W9 O31 102.6(3) . .
O23 W9 O32 104.5(3) . .
O23 W9 O36 103.1(3) . .
O26 W9 O28 76.4(2) . .
O26 W9 O31 76.1(3) . .
O26 W9 O32 76.7(3) . .
O26 W9 O36 77.4(3) . .
O28 W9 O31 85.6(3) . .
O28 W9 O32 85.8(3) . .
O28 W9 O36 153.8(3) . .
O31 W9 O32 152.7(3) . .
O31 W9 O36 88.4(3) . .
O32 W9 O36 88.0(3) . .
O24 W10 O26 177.3(3) . .
O24 W10 O29 101.3(4) . .
O24 W10 O32 101.6(4) . .
O24 W10 O33 104.0(4) . .
O24 W10 O37 104.3(4) . .
O26 W10 O29 76.4(3) . .
O26 W10 O32 76.9(3) . .
O26 W10 O33 77.6(3) . .
O26 W10 O37 77.9(3) . .
O29 W10 O32 85.1(3) . .
O29 W10 O33 88.5(4) . .
O29 W10 O37 154.0(3) . .
O32 W10 O33 154.4(3) . .
O32 W10 O37 85.7(3) . .
O33 W10 O37 89.4(4) . .
O25 W11 O26 173.0(6) . .
O25 W11 O30 96.4(6) . .
O25 W11 O33 106.4(6) . .
O25 W11 O34 102.9(6) . .
O25 W11 O38 111.6(6) . .
O26 W11 O30 76.6(3) . .
O26 W11 O33 74.4(3) . .
O26 W11 O34 76.3(3) . .
O26 W11 O38 75.4(3) . .
O30 W11 O33 88.1(3) . .
O30 W11 O34 86.9(3) . .
O30 W11 O38 151.9(3) . .
O33 W11 O34 150.7(3) . .
O33 W11 O38 82.8(4) . .
O34 W11 O38 88.2(4) . .
O26 Zr12 O35 73.2(3) . .
O26 Zr12 O36 75.0(2) . .
O26 Zr12 O37 74.5(3) . .
O26 Zr12 O38 75.4(3) . .
O26 Zr12 O39 148.8(5) . .
O26 Zr12 O40 136.1(4) . .
O35 Zr12 O36 85.9(3) . .
O35 Zr12 O37 147.7(3) . .
O35 Zr12 O38 85.7(4) . .
O35 Zr12 O39 77.3(6) . .
O35 Zr12 O40 134.7(5) . .
O36 Zr12 O37 84.7(3) . .
O36 Zr12 O38 150.4(3) . .
O36 Zr12 O39 93.0(6) . .
O36 Zr12 O40 129.1(5) . .
O37 Zr12 O38 87.5(3) . .
O37 Zr12 O39 134.1(6) . .
O37 Zr12 O40 72.8(5) . .
O38 Zr12 O39 112.5(6) . .
O38 Zr12 O40 74.7(5) . .
O39 Zr12 O40 73.6(6) . .
W7 O26 W8 89.6(2) . .
W7 O26 W9 89.5(2) . .
W7 O26 W10 89.7(2) . .
W7 O26 W11 88.3(2) . .
W7 O26 Zr12 178.2(3) . .
W8 O26 W9 89.9(2) . .
W8 O26 W10 179.0(3) . .
W8 O26 W11 89.6(2) . .
W8 O26 Zr12 91.0(2) . .
W9 O26 W10 89.4(2) . .
W9 O26 W11 177.7(3) . .
W9 O26 Zr12 88.8(2) . .
W10 O26 W11 91.2(2) . .
W10 O26 Zr12 89.6(2) . .
W11 O26 Zr12 93.4(2) . .
W7 O27 W8 116.1(4) . .
W7 O28 W9 117.6(3) . .
W7 O29 W10 117.8(4) . .
W7 O30 W11 117.7(4) . .
W8 O31 W9 117.5(3) . .
W9 O32 W10 117.1(3) . .
W10 O33 W11 116.7(4) . .
W8 O34 W11 116.4(4) . .
W8 O35 Zr12 118.3(4) . .
W9 O36 Zr12 118.7(3) . .
W10 O37 Zr12 118.0(4) . .
W11 O38 Zr12 115.8(4) . .
Zr12 O39 C8 144.8(18) . .
Zr12 O40 C14 130.9(15) . .
O39 C8 C9 125(2) . .
O39 C8 C13 121(2) . .
C9 C8 C13 113(2) . .
C8 C9 C10 132(3) . .
C9 C10 C11 115(3) . .
C10 C11 C12 118(2) . .
C11 C12 C13 118(3) . .
C8 C13 C12 123(2) . .
C8 C13 C14 120(2) . .
C12 C13 C14 116(2) . .
O40 C14 C13 127(2) . .
O42 C15 C16 122(3) . .
O42 C15 C20 120(2) . .
C16 C15 C20 119(3) . .
C15 C16 C17 123(3) . .
C16 C17 C18 120(3) . .
C17 C18 C19 120(3) . .
C18 C19 C20 122(4) . .
C15 C20 C19 116(3) . .
C15 C20 C21 120(2) . .
C19 C20 C21 124(3) . .
O43 C21 C20 128(3) . .
C22 N1 C26 105.9(9) . .
C22 N1 C30 109.9(11) . .
C22 N1 C34 113.2(12) . .
C26 N1 C30 110.1(10) . .
C26 N1 C34 110.4(11) . .
C30 N1 C34 107.3(9) . .
N1 C22 C23 115.7(11) . .
C22 C23 C24 111.3(12) . .
C23 C24 C25 114.5(14) . .
N1 C26 C27 116.8(10) . .
C26 C27 C28 110.2(11) . .
C27 C28 C29 115.7(17) . .
N1 C30 C31 117.5(10) . .
C30 C31 C32 111.2(12) . .
C31 C32 C33 114.7(15) . .
N1 C34 C35 115.4(12) . .
C34 C35 C36 109.7(14) . .
C35 C36 C37 112(2) . .
C38 N2 C42 111.0(10) . .
C38 N2 C46 107.0(8) . .
C38 N2 C50 110.1(10) . .
C42 N2 C46 111.2(10) . .
C42 N2 C50 107.7(10) . .
C46 N2 C50 109.9(10) . .
N2 C38 C39 116.2(9) . .
C38 C39 C40 112.1(11) . .
C39 C40 C41 112.9(13) . .
N2 C42 C43 115.8(12) . .
C42 C43 C44 118.2(17) . .
C43 C44 C45 124.3(19) . .
N2 C46 C47 115.7(9) . .
C46 C47 C48 108.9(11) . .
C47 C48 C49 113.2(13) . .
N2 C50 C51 116.4(12) . .
C50 C51 C52 121.2(17) . .
C51 C52 C53 120(2) . .
C54 N3 C58 106.4(9) . .
C54 N3 C62 110.5(11) . .
C54 N3 C66 110.6(10) . .
C58 N3 C62 111.5(10) . .
C58 N3 C66 110.9(11) . .
C62 N3 C66 107.0(9) . .
N3 C54 C55 114.2(10) . .
C54 C55 C56 109.4(12) . .
C55 C56 C57 112.8(14) . .
N3 C58 C59 115.0(10) . .
C58 C59 C60 108.9(12) . .
C59 C60 C61 114.6(16) . .
N3 C62 C63 116.6(10) . .
C62 C63 C64 108.6(12) . .
C63 C64 C65 111.9(14) . .
N3 C66 C67 115.2(11) . .
C66 C67 C68 112.8(13) . .
C67 C68 C69A 122.1(19) . .
C67 C68 C69B 103(2) . .
C69A C68 C69B 77(3) . .
C70 N4 C74 108.6(10) . .
C70 N4 C78 111.7(11) . .
C70 N4 C82 106.1(9) . .
C74 N4 C78 107.0(9) . .
C74 N4 C82 110.9(10) . .
C78 N4 C82 112.6(11) . .
N4 C70 C71 115.6(10) . .
C70 C71 C72 110.2(12) . .
C71 C72 C73 120.0(18) . .
N4 C74 C75 115.2(10) . .
C74 C75 C76 107.7(11) . .
C75 C76 C77 112.8(15) . .
N4 C78 C79 114.4(11) . .
C78 C79 C80 110.9(14) . .
C79 C80 C81 114.0(19) . .
N4 C82 C83 114.7(11) . .
C82 C83 C84 108.8(12) . .
C83 C84 C85 112.4(16) . .
C86 N5 C90 112.0(16) . .
C86 N5 C94 109.9(14) . .
C86 N5 C98 106.1(12) . .
C90 N5 C94 106.0(12) . .
C90 N5 C98 110.4(16) . .
C94 N5 C98 112.5(16) . .
N5 C86 C87 115.4(13) . .
C86 C87 C88 112.5(13) . .
C87 C88 C89 112.5(16) . .
N5 C90 C91 115.6(14) . .
C90 C91 C92 109.8(18) . .
C91 C92 C93 103(2) . .
N5 C94 C95 113.9(14) . .
C94 C95 C96 110.8(18) . .
C95 C96 C97 113(2) . .
N5 C98 C99 111.6(16) . .
C98 C99 C100 111(2) . .
C99 C100 C101 118(3) . .
C102 N6 C106 109.5(9) . .
C102 N6 C110 110.1(9) . .
C102 N6 C114 109.5(9) . .
C106 N6 C110 108.6(9) . .
C106 N6 C114 109.8(9) . .
C110 N6 C114 109.4(9) . .
N6 C102 C103 113.5(12) . .
C102 C103 C104 109.6(16) . .
C103 C104 C105 108.8(16) . .
N6 C106 C107 115.1(11) . .
C106 C107 C108 107.7(14) . .
C107 C108 C109 108.4(17) . .
N6 C110 C111 114.5(12) . .
C110 C111 C112 106.0(13) . .
C111 C112 C113 104.7(14) . .
N6 C114 C115 114.3(12) . .
C114 C115 C116 108.7(14) . .
C115 C116 C117 106.9(16) . .
C119 N7 C119 112.2(17) . 3_655
C119 N7 C123 110.4(9) . .
C119 N7 C123 107.4(8) 3_655 .
C119 N7 C123 110.4(9) 3_655 3_655
C119 N7 C123 107.4(8) . 3_655
C123 N7 C123 109.0(19) . 3_655
N7 C119 C120 112.2(12) . .
C119 C120 C121 116.7(17) . .
C120 C121 C122 114(2) . .
N7 C123 C124 115.1(13) . .
C123 C124 C125 114.9(17) . .
C124 C125 C126 107(3) . .
C124 C125 C127 100(4) . .
C126 C125 C127 149(4) . .
N8 C128 C129 172(5) . .

loop_
_geom_bond_atom_site_label_1
_geom_bond_atom_site_label_2
_geom_bond_distance
_geom_bond_site_symmetry_2
W1 O1 1.717(7) .
W1 O6 2.435(6) .
W1 O7 1.916(7) .
W1 O8 1.919(8) .
W1 O9 1.900(7) .
W1 O10 1.899(8) .
W2 O2 1.714(7) .
W2 O6 2.330(6) .
W2 O7 1.971(7) .
W2 O11 1.914(8) .
W2 O14 1.953(8) .
W2 O15 1.855(7) .
W3 O3 1.710(8) .
W3 O6 2.335(7) .
W3 O8 1.971(7) .
W3 O11 1.926(8) .
W3 O12 1.940(7) .
W3 O16 1.845(7) .
W4 O4 1.717(8) .
W4 O6 2.332(6) .
W4 O9 1.970(7) .
W4 O12 1.941(7) .
W4 O13 1.926(7) .
W4 O17 1.846(7) .
W5 O5 1.722(8) .
W5 O6 2.309(7) .
W5 O10 1.973(7) .
W5 O13 1.945(8) .
W5 O14 1.924(8) .
W5 O18 1.851(7) .
Zr6 O6 2.368(7) .
Zr6 O15 2.058(7) .
Zr6 O16 2.072(7) .
Zr6 O17 2.086(7) .
Zr6 O18 2.090(8) .
Zr6 O19 2.095(7) .
Zr6 O20 2.331(8) .
O19 C1 1.313(13) .
O20 C7 1.242(14) .
C1 C2 1.407(17) .
C1 C6 1.437(19) .
C2 C3 1.37(2) .
C3 C4 1.40(3) .
C4 C5 1.34(2) .
C5 C6 1.415(17) .
C6 C7 1.402(18) .
W7 O21 1.704(8) .
W7 O26 2.357(7) .
W7 O27 1.930(7) .
W7 O28 1.936(7) .
W7 O29 1.930(8) .
W7 O30 1.877(7) .
W8 O22 1.714(8) .
W8 O26 2.321(6) .
W8 O27 1.955(7) .
W8 O31 1.945(7) .
W8 O34 1.905(7) .
W8 O35 1.875(8) .
W9 O23 1.721(7) .
W9 O26 2.354(7) .
W9 O28 1.943(7) .
W9 O31 1.919(7) .
W9 O32 1.929(7) .
W9 O36 1.879(7) .
W10 O24 1.720(8) .
W10 O26 2.338(6) .
W10 O29 1.939(8) .
W10 O32 1.938(7) .
W10 O33 1.876(8) .
W10 O37 1.874(8) .
W11 O25 1.697(15) .
W11 O26 2.340(7) .
W11 O30 1.945(7) .
W11 O33 2.047(9) .
W11 O34 1.959(7) .
W11 O38 2.056(12) .
Zr12 O26 2.383(7) .
Zr12 O35 2.034(8) .
Zr12 O36 1.974(7) .
Zr12 O37 2.006(7) .
Zr12 O38 2.000(11) .
Zr12 O39 2.083(17) .
Zr12 O40 2.352(14) .
O39 C8 1.27(3) .
O40 C14 1.27(3) .
O42 C15 1.32(3) .
O43 C21 1.24(3) .
C8 C9 1.47(3) .
C8 C13 1.45(3) .
C9 C10 1.12(4) .
C10 C11 1.69(5) .
C11 C12 1.38(4) .
C12 C13 1.43(3) .
C13 C14 1.41(3) .
C15 C16 1.37(4) .
C15 C20 1.44(4) .
C16 C17 1.39(4) .
C17 C18 1.35(6) .
C18 C19 1.37(6) .
C19 C20 1.44(4) .
C20 C21 1.37(4) .
N1 C22 1.516(16) .
N1 C26 1.513(16) .
N1 C30 1.505(16) .
N1 C34 1.488(17) .
C22 C23 1.499(19) .
C23 C24 1.57(2) .
C24 C25 1.47(2) .
C26 C27 1.532(16) .
C27 C28 1.54(2) .
C28 C29 1.44(2) .
C30 C31 1.528(19) .
C31 C32 1.53(2) .
C32 C33 1.47(2) .
C34 C35 1.52(2) .
C35 C36 1.53(2) .
C36 C37 1.38(3) .
N2 C38 1.510(15) .
N2 C42 1.519(16) .
N2 C46 1.534(15) .
N2 C50 1.531(16) .
C38 C39 1.503(17) .
C39 C40 1.503(18) .
C40 C41 1.51(2) .
C42 C43 1.51(2) .
C43 C44 1.37(2) .
C44 C45 1.44(3) .
C46 C47 1.513(17) .
C47 C48 1.511(19) .
C48 C49 1.51(2) .
C50 C51 1.50(2) .
C51 C52 1.30(3) .
C52 C53 1.51(3) .
N3 C54 1.535(16) .
N3 C58 1.519(16) .
N3 C62 1.535(18) .
N3 C66 1.495(17) .
C54 C55 1.524(19) .
C55 C56 1.55(2) .
C56 C57 1.47(2) .
C58 C59 1.531(18) .
C59 C60 1.49(2) .
C60 C61 1.52(3) .
C62 C63 1.53(2) .
C63 C64 1.51(2) .
C64 C65 1.52(2) .
C66 C67 1.53(2) .
C67 C68 1.55(2) .
C68 C69A 1.50(4) .
C68 C69B 1.30(4) .
N4 C70 1.516(16) .
N4 C74 1.541(16) .
N4 C78 1.499(17) .
N4 C82 1.506(16) .
C70 C71 1.543(18) .
C71 C72 1.49(2) .
C72 C73 1.43(3) .
C74 C75 1.517(18) .
C75 C76 1.51(2) .
C76 C77 1.53(2) .
C78 C79 1.500(19) .
C79 C80 1.52(3) .
C80 C81 1.53(3) .
C82 C83 1.519(19) .
C83 C84 1.53(2) .
C84 C85 1.53(2) .
N5 C86 1.49(2) .
N5 C90 1.52(2) .
N5 C94 1.53(2) .
N5 C98 1.55(3) .
C86 C87 1.48(2) .
C87 C88 1.55(3) .
C88 C89 1.46(2) .
C90 C91 1.52(3) .
C91 C92 1.51(3) .
C92 C93 1.48(4) .
C94 C95 1.53(3) .
C95 C96 1.49(3) .
C96 C97 1.47(3) .
C98 C99 1.54(3) .
C99 C100 1.47(4) .
C100 C101 1.43(4) .
N6 C102 1.549(16) .
N6 C106 1.548(16) .
N6 C110 1.539(16) .
N6 C114 1.548(16) .
C102 C103 1.520(16) .
C103 C104 1.505(17) .
C104 C105 1.521(17) .
C106 C107 1.516(15) .
C107 C108 1.519(16) .
C108 C109 1.522(18) .
C110 C111 1.525(16) .
C111 C112 1.534(16) .
C112 C113 1.528(17) .
C114 C115 1.513(15) .
C115 C116 1.523(16) .
C116 C117 1.525(18) .
N7 C119 1.515(17) .
N7 C119 1.515(17) 3_655
N7 C123 1.513(18) .
N7 C123 1.513(18) 3_655
C119 C120 1.51(2) .
C120 C121 1.42(3) .
C121 C122 1.51(3) .
C123 C124 1.51(2) .
C124 C125 1.51(3) .
C125 C126 1.41(7) .
C125 C127 1.41(7) .
N8 C128 1.23(4) .
C128 C129 1.38(5) .
